data_7221829
loop_
_publ_author_name
'Du, Liyong'
'Chu, Wenxiang'
'Miao, Hongyan'
'Xu, Chongying'
'Ding, Yuqiang'

_publ_section_title
;
 Synthesis, Characterization, Thermal Properties of Silicon(IV) Compounds
 Containing Guanidinato Ligands and Their Potential as CVD Precursors
;
_journal_name_full 'RSC Adv.'
_journal_paper_doi 10.1039/C5RA09755J
_journal_year 2015
_chemical_formula_moiety 'C16 H41 N3 Si3'
_chemical_formula_sum 'C16 H41 N3 Si3'
_chemical_formula_weight 359.79
_chemical_name_systematic
; 
 ? 
;
_space_group_IT_number 2
_symmetry_cell_setting triclinic
_symmetry_space_group_name_Hall '-P 1'
_symmetry_space_group_name_H-M 'P -1'
_atom_sites_solution_hydrogens geom
_atom_sites_solution_primary direct
_atom_sites_solution_secondary difmap
_audit_creation_method SHELXL-97
_audit_update_record
;
2015-05-14 deposited with the CCDC.
2015-08-18 downloaded from the CCDC.
;
_cell_angle_alpha 99.880(11)
_cell_angle_beta 93.805(12)
_cell_angle_gamma 109.819(10)
_cell_formula_units_Z 2
_cell_length_a 9.331(4)
_cell_length_b 9.361(4)
_cell_length_c 14.996(7)
_cell_measurement_reflns_used 1603
_cell_measurement_temperature 296(2)
_cell_measurement_theta_max 21.57
_cell_measurement_theta_min 2.36
_cell_volume 1203.0(9)
_computing_structure_refinement 'SHELXL-97 (Sheldrick, 2008)'
_computing_structure_solution 'SHELXS-97 (Sheldrick, 2008)'
_diffrn_ambient_temperature 296(2)
_diffrn_measured_fraction_theta_full 0.983
_diffrn_measured_fraction_theta_max 0.983
_diffrn_radiation_monochromator graphite
_diffrn_radiation_source 'fine-focus sealed tube'
_diffrn_radiation_type MoK\a
_diffrn_radiation_wavelength 0.71073
_diffrn_reflns_av_R_equivalents 0.0432
_diffrn_reflns_av_sigmaI/netI 0.0824
_diffrn_reflns_limit_h_max 10
_diffrn_reflns_limit_h_min -11
_diffrn_reflns_limit_k_max 11
_diffrn_reflns_limit_k_min -10
_diffrn_reflns_limit_l_max 18
_diffrn_reflns_limit_l_min -18
_diffrn_reflns_number 9120
_diffrn_reflns_theta_full 26.30
_diffrn_reflns_theta_max 26.30
_diffrn_reflns_theta_min 1.39
_exptl_absorpt_coefficient_mu 0.199
_exptl_absorpt_correction_T_max 0.7455
_exptl_absorpt_correction_T_min 0.6452
_exptl_absorpt_correction_type multi-scan
_exptl_absorpt_process_details 'SADABS (Bruker, 2011)'
_exptl_crystal_colour colorless
_exptl_crystal_density_diffrn 0.993
_exptl_crystal_density_method 'not measured'
_exptl_crystal_description block
_exptl_crystal_F_000 400
_exptl_crystal_size_max 0.32
_exptl_crystal_size_mid 0.30
_exptl_crystal_size_min 0.27
_refine_diff_density_max 0.208
_refine_diff_density_min -0.300
_refine_diff_density_rms 0.057
_refine_ls_extinction_method none
_refine_ls_goodness_of_fit_ref 1.038
_refine_ls_hydrogen_treatment constr
_refine_ls_matrix_type full
_refine_ls_number_parameters 212
_refine_ls_number_reflns 4807
_refine_ls_number_restraints 0
_refine_ls_restrained_S_all 1.038
_refine_ls_R_factor_all 0.1199
_refine_ls_R_factor_gt 0.0607
_refine_ls_shift/su_max 0.001
_refine_ls_shift/su_mean 0.000
_refine_ls_structure_factor_coef Fsqd
_refine_ls_weighting_details 'calc w=1/[\s^2^(Fo^2^)+(0.0800P)^2^+0.0000P] where P=(Fo^2^+2Fc^2^)/3'
_refine_ls_weighting_scheme calc
_refine_ls_wR_factor_gt 0.1506
_refine_ls_wR_factor_ref 0.1834
_reflns_number_gt 2592
_reflns_number_total 4807
_reflns_threshold_expression >2sigma(I)
_cod_data_source_file c5ra09755j2.cif
_cod_data_source_block 2
_cod_depositor_comments
;
The following automatic conversions were performed:

'_symmetry_cell_setting' value 'Triclinic' changed to 'triclinic'
according to
/usr/data/users/saulius/crontab/automatic-downloads/rss-feeds/RSC/lib/dictionaries/cif_core.dic
dictionary named 'cif_core.dic' version 2.4.2 from 2011-04-26.

Automatic conversion script
Id: cif_fix_values 3271 2015-04-21 07:52:19Z andrius 
;
_cod_original_cell_volume 1203.0(10)
_cod_original_sg_symbol_Hall '-P 1   '
_cod_original_sg_symbol_H-M 'P-1   '
_cod_database_code 7221829

loop_
_symmetry_equiv_pos_as_xyz
'x, y, z'
'-x, -y, -z'

loop_
_atom_site_label
_atom_site_type_symbol
_atom_site_fract_x
_atom_site_fract_y
_atom_site_fract_z
_atom_site_U_iso_or_equiv
_atom_site_adp_type
_atom_site_occupancy
_atom_site_symmetry_multiplicity
_atom_site_calc_flag
_atom_site_refinement_flags
C1 C 0.2028(4) 0.6990(4) 0.4073(2) 0.0564(9) Uani 1 1 d .
H1 H 0.2917 0.7886 0.4017 0.068 Uiso 1 1 calc R
C2 C 0.2548(3) 0.5867(3) 0.2620(2) 0.0409(7) Uani 1 1 d .
C3 C 0.2897(4) 0.4493(4) 0.1112(2) 0.0613(9) Uani 1 1 d .
H3 H 0.3810 0.5444 0.1238 0.074 Uiso 1 1 calc R
C4 C 0.2382(5) 0.6399(5) 0.4913(2) 0.0880(13) Uani 1 1 d .
H4A H 0.1531 0.5495 0.4956 0.132 Uiso 1 1 calc R
H4B H 0.2553 0.7192 0.5449 0.132 Uiso 1 1 calc R
H4C H 0.3288 0.6137 0.4864 0.132 Uiso 1 1 calc R
C5 C 0.0643(4) 0.7481(5) 0.4171(3) 0.0866(13) Uani 1 1 d .
H5A H 0.0422 0.7858 0.3641 0.130 Uiso 1 1 calc R
H5B H 0.0861 0.8289 0.4706 0.130 Uiso 1 1 calc R
H5C H -0.0230 0.6607 0.4228 0.130 Uiso 1 1 calc R
C6 C 0.1610(4) 0.8226(5) 0.1779(3) 0.0855(13) Uani 1 1 d .
H6A H 0.1108 0.7137 0.1527 0.128 Uiso 1 1 calc R
H6B H 0.1482 0.8808 0.1331 0.128 Uiso 1 1 calc R
H6C H 0.1164 0.8510 0.2308 0.128 Uiso 1 1 calc R
C7 C 0.4505(6) 1.0523(4) 0.2926(3) 0.130(2) Uani 1 1 d .
H7A H 0.4036 1.0446 0.3476 0.195 Uiso 1 1 calc R
H7B H 0.4317 1.1320 0.2664 0.195 Uiso 1 1 calc R
H7C H 0.5592 1.0778 0.3067 0.195 Uiso 1 1 calc R
C8 C 0.4629(6) 0.8874(6) 0.1054(3) 0.1202(18) Uani 1 1 d .
H8A H 0.5713 0.9421 0.1225 0.180 Uiso 1 1 calc R
H8B H 0.4208 0.9448 0.0709 0.180 Uiso 1 1 calc R
H8C H 0.4454 0.7867 0.0689 0.180 Uiso 1 1 calc R
C9 C 0.5377(4) 0.5279(5) 0.3413(3) 0.0947(14) Uani 1 1 d .
H9A H 0.4537 0.5024 0.3765 0.142 Uiso 1 1 calc R
H9B H 0.6297 0.5334 0.3766 0.142 Uiso 1 1 calc R
H9C H 0.5152 0.4493 0.2866 0.142 Uiso 1 1 calc R
C10 C 0.7111(4) 0.7539(6) 0.2304(3) 0.1133(18) Uani 1 1 d .
H10A H 0.6735 0.6766 0.1749 0.170 Uiso 1 1 calc R
H10B H 0.8049 0.7493 0.2580 0.170 Uiso 1 1 calc R
H10C H 0.7302 0.8549 0.2170 0.170 Uiso 1 1 calc R
C11 C 0.6435(5) 0.8673(6) 0.4159(3) 0.126(2) Uani 1 1 d .
H11A H 0.6868 0.9671 0.4003 0.189 Uiso 1 1 calc R
H11B H 0.7219 0.8460 0.4500 0.189 Uiso 1 1 calc R
H11C H 0.5624 0.8672 0.4521 0.189 Uiso 1 1 calc R
C12 C -0.0344(5) 0.1473(5) 0.1073(3) 0.1048(16) Uani 1 1 d .
H12A H -0.0553 0.1830 0.0533 0.157 Uiso 1 1 calc R
H12B H -0.1262 0.0696 0.1177 0.157 Uiso 1 1 calc R
H12C H 0.0444 0.1035 0.0994 0.157 Uiso 1 1 calc R
C13 C 0.0620(5) 0.2270(4) 0.3073(3) 0.0903(13) Uani 1 1 d .
H13A H 0.0080 0.1168 0.2916 0.135 Uiso 1 1 calc R
H13B H 0.0235 0.2710 0.3587 0.135 Uiso 1 1 calc R
H13C H 0.1697 0.2482 0.3225 0.135 Uiso 1 1 calc R
C14 C -0.1331(4) 0.3832(5) 0.2126(3) 0.0858(13) Uani 1 1 d .
H14A H -0.1353 0.4391 0.1649 0.129 Uiso 1 1 calc R
H14B H -0.1219 0.4503 0.2708 0.129 Uiso 1 1 calc R
H14C H -0.2272 0.2956 0.2047 0.129 Uiso 1 1 calc R
C15 C 0.3479(5) 0.3141(5) 0.0994(3) 0.1107(17) Uani 1 1 d .
H15A H 0.3929 0.3087 0.1576 0.166 Uiso 1 1 calc R
H15B H 0.4238 0.3295 0.0583 0.166 Uiso 1 1 calc R
H15C H 0.2636 0.2189 0.0749 0.166 Uiso 1 1 calc R
C16 C 0.2004(5) 0.4488(5) 0.0219(3) 0.0974(14) Uani 1 1 d .
H16A H 0.1140 0.3533 0.0041 0.146 Uiso 1 1 calc R
H16B H 0.2663 0.4584 -0.0249 0.146 Uiso 1 1 calc R
H16C H 0.1647 0.5344 0.0306 0.146 Uiso 1 1 calc R
N1 N 0.1713(3) 0.5775(3) 0.32639(17) 0.0484(7) Uani 1 1 d .
N2 N 0.2037(3) 0.4575(3) 0.19003(17) 0.0459(6) Uani 1 1 d .
N3 N 0.3907(2) 0.7153(3) 0.25872(16) 0.0407(6) Uani 1 1 d .
Si1 Si 0.36758(11) 0.86522(11) 0.21042(7) 0.0574(3) Uani 1 1 d .
Si2 Si 0.56542(10) 0.71679(12) 0.31059(7) 0.0585(3) Uani 1 1 d .
Si3 Si 0.03194(11) 0.31455(11) 0.20789(7) 0.0592(3) Uani 1 1 d .

loop_
_atom_site_aniso_label
_atom_site_aniso_U_11
_atom_site_aniso_U_22
_atom_site_aniso_U_33
_atom_site_aniso_U_23
_atom_site_aniso_U_13
_atom_site_aniso_U_12
C1 0.056(2) 0.062(2) 0.044(2) 0.0069(17) 0.0110(16) 0.0130(17)
C2 0.0372(16) 0.0451(19) 0.0440(18) 0.0125(15) 0.0021(14) 0.0182(14)
C3 0.059(2) 0.072(2) 0.052(2) 0.0034(18) 0.0135(17) 0.0256(19)
C4 0.104(3) 0.105(3) 0.052(2) 0.022(2) 0.010(2) 0.029(3)
C5 0.083(3) 0.107(3) 0.075(3) -0.001(2) 0.023(2) 0.046(3)
C6 0.083(3) 0.098(3) 0.097(3) 0.041(3) 0.005(2) 0.050(3)
C7 0.190(5) 0.049(3) 0.131(4) 0.018(3) -0.035(4) 0.027(3)
C8 0.134(4) 0.148(5) 0.132(4) 0.099(4) 0.074(3) 0.075(4)
C9 0.079(3) 0.092(3) 0.127(4) 0.041(3) -0.009(3) 0.044(2)
C10 0.050(2) 0.166(5) 0.143(4) 0.066(4) 0.031(3) 0.044(3)
C11 0.099(3) 0.125(4) 0.127(4) -0.030(3) -0.059(3) 0.045(3)
C12 0.103(3) 0.075(3) 0.099(4) -0.009(3) 0.013(3) -0.003(3)
C13 0.105(3) 0.066(3) 0.101(3) 0.037(2) 0.025(3) 0.020(2)
C14 0.047(2) 0.087(3) 0.109(3) 0.011(3) 0.004(2) 0.012(2)
C15 0.112(4) 0.113(4) 0.123(4) -0.009(3) 0.033(3) 0.071(3)
C16 0.117(4) 0.109(4) 0.047(2) 0.007(2) 0.007(2) 0.023(3)
N1 0.0467(14) 0.0506(17) 0.0444(15) 0.0092(13) 0.0099(12) 0.0126(13)
N2 0.0443(14) 0.0475(16) 0.0451(15) 0.0068(13) 0.0088(12) 0.0162(12)
N3 0.0344(13) 0.0436(15) 0.0459(15) 0.0134(12) 0.0036(11) 0.0148(11)
Si1 0.0603(6) 0.0540(6) 0.0642(7) 0.0272(5) 0.0108(5) 0.0208(5)
Si2 0.0400(5) 0.0649(7) 0.0690(7) 0.0123(5) -0.0029(5) 0.0191(5)
Si3 0.0558(6) 0.0472(6) 0.0660(7) 0.0071(5) 0.0102(5) 0.0095(5)

loop_
_atom_type_symbol
_atom_type_description
_atom_type_scat_dispersion_real
_atom_type_scat_dispersion_imag
_atom_type_scat_source
C C 0.0033 0.0016 'International Tables Vol C Tables 4.2.6.8 and 6.1.1.4'
H H 0.0000 0.0000 'International Tables Vol C Tables 4.2.6.8 and 6.1.1.4'
N N 0.0061 0.0033 'International Tables Vol C Tables 4.2.6.8 and 6.1.1.4'
Si Si 0.0817 0.0704 'International Tables Vol C Tables 4.2.6.8 and 6.1.1.4'

loop_
_geom_angle_atom_site_label_1
_geom_angle_atom_site_label_2
_geom_angle_atom_site_label_3
_geom_angle
N1 C1 C5 109.9(3)
N1 C1 C4 109.6(3)
C5 C1 C4 109.5(3)
N1 C1 H1 109.2
C5 C1 H1 109.2
C4 C1 H1 109.2
N1 C2 N2 114.6(3)
N1 C2 N3 125.7(3)
N2 C2 N3 119.7(2)
N2 C3 C15 113.3(3)
N2 C3 C16 113.0(3)
C15 C3 C16 110.6(3)
N2 C3 H3 106.5
C15 C3 H3 106.5
C16 C3 H3 106.5
C1 C4 H4A 109.5
C1 C4 H4B 109.5
H4A C4 H4B 109.5
C1 C4 H4C 109.5
H4A C4 H4C 109.5
H4B C4 H4C 109.5
C1 C5 H5A 109.5
C1 C5 H5B 109.5
H5A C5 H5B 109.5
C1 C5 H5C 109.5
H5A C5 H5C 109.5
H5B C5 H5C 109.5
Si1 C6 H6A 109.5
Si1 C6 H6B 109.5
H6A C6 H6B 109.5
Si1 C6 H6C 109.5
H6A C6 H6C 109.5
H6B C6 H6C 109.5
Si1 C7 H7A 109.5
Si1 C7 H7B 109.5
H7A C7 H7B 109.5
Si1 C7 H7C 109.5
H7A C7 H7C 109.5
H7B C7 H7C 109.5
Si1 C8 H8A 109.5
Si1 C8 H8B 109.5
H8A C8 H8B 109.5
Si1 C8 H8C 109.5
H8A C8 H8C 109.5
H8B C8 H8C 109.5
Si2 C9 H9A 109.5
Si2 C9 H9B 109.5
H9A C9 H9B 109.5
Si2 C9 H9C 109.5
H9A C9 H9C 109.5
H9B C9 H9C 109.5
Si2 C10 H10A 109.5
Si2 C10 H10B 109.5
H10A C10 H10B 109.5
Si2 C10 H10C 109.5
H10A C10 H10C 109.5
H10B C10 H10C 109.5
Si2 C11 H11A 109.5
Si2 C11 H11B 109.5
H11A C11 H11B 109.5
Si2 C11 H11C 109.5
H11A C11 H11C 109.5
H11B C11 H11C 109.5
Si3 C12 H12A 109.5
Si3 C12 H12B 109.5
H12A C12 H12B 109.5
Si3 C12 H12C 109.5
H12A C12 H12C 109.5
H12B C12 H12C 109.5
Si3 C13 H13A 109.5
Si3 C13 H13B 109.5
H13A C13 H13B 109.5
Si3 C13 H13C 109.5
H13A C13 H13C 109.5
H13B C13 H13C 109.5
Si3 C14 H14A 109.5
Si3 C14 H14B 109.5
H14A C14 H14B 109.5
Si3 C14 H14C 109.5
H14A C14 H14C 109.5
H14B C14 H14C 109.5
C3 C15 H15A 109.5
C3 C15 H15B 109.5
H15A C15 H15B 109.5
C3 C15 H15C 109.5
H15A C15 H15C 109.5
H15B C15 H15C 109.5
C3 C16 H16A 109.5
C3 C16 H16B 109.5
H16A C16 H16B 109.5
C3 C16 H16C 109.5
H16A C16 H16C 109.5
H16B C16 H16C 109.5
C2 N1 C1 123.7(3)
C2 N2 C3 121.1(2)
C2 N2 Si3 111.79(19)
C3 N2 Si3 127.1(2)
C2 N3 Si2 117.36(18)
C2 N3 Si1 117.43(17)
Si2 N3 Si1 125.05(14)
N3 Si1 C7 110.54(17)
N3 Si1 C6 109.24(15)
C7 Si1 C6 109.4(2)
N3 Si1 C8 112.58(17)
C7 Si1 C8 107.5(2)
C6 Si1 C8 107.5(2)
N3 Si2 C9 109.69(15)
N3 Si2 C11 112.81(16)
C9 Si2 C11 107.5(2)
N3 Si2 C10 109.80(16)
C9 Si2 C10 109.2(2)
C11 Si2 C10 107.7(2)
N2 Si3 C14 113.15(15)
N2 Si3 C13 112.35(16)
C14 Si3 C13 112.8(2)
N2 Si3 C12 109.78(16)
C14 Si3 C12 103.41(19)
C13 Si3 C12 104.6(2)

loop_
_geom_bond_atom_site_label_1
_geom_bond_atom_site_label_2
_geom_bond_distance
C1 N1 1.451(4)
C1 C5 1.519(4)
C1 C4 1.519(5)
C1 H1 0.9800
C2 N1 1.276(3)
C2 N2 1.395(4)
C2 N3 1.433(3)
C3 N2 1.478(4)
C3 C15 1.527(5)
C3 C16 1.527(5)
C3 H3 0.9800
C4 H4A 0.9600
C4 H4B 0.9600
C4 H4C 0.9600
C5 H5A 0.9600
C5 H5B 0.9600
C5 H5C 0.9600
C6 Si1 1.844(4)
C6 H6A 0.9600
C6 H6B 0.9600
C6 H6C 0.9600
C7 Si1 1.844(4)
C7 H7A 0.9600
C7 H7B 0.9600
C7 H7C 0.9600
C8 Si1 1.867(4)
C8 H8A 0.9600
C8 H8B 0.9600
C8 H8C 0.9600
C9 Si2 1.841(4)
C9 H9A 0.9600
C9 H9B 0.9600
C9 H9C 0.9600
C10 Si2 1.858(4)
C10 H10A 0.9600
C10 H10B 0.9600
C10 H10C 0.9600
C11 Si2 1.843(4)
C11 H11A 0.9600
C11 H11B 0.9600
C11 H11C 0.9600
C12 Si3 1.876(4)
C12 H12A 0.9600
C12 H12B 0.9600
C12 H12C 0.9600
C13 Si3 1.868(4)
C13 H13A 0.9600
C13 H13B 0.9600
C13 H13C 0.9600
C14 Si3 1.860(4)
C14 H14A 0.9600
C14 H14B 0.9600
C14 H14C 0.9600
C15 H15A 0.9600
C15 H15B 0.9600
C15 H15C 0.9600
C16 H16A 0.9600
C16 H16B 0.9600
C16 H16C 0.9600
N2 Si3 1.777(3)
N3 Si2 1.754(2)
N3 Si1 1.754(2)
